data_4304228
loop_
_publ_author_name
'Nathan J. Silvernail'
'Jeffrey W. Pavlik'
'Bruce C. Noll'
'Charles E. Schulz'
'W. Robert Scheidt'

_publ_contact_author_address
;Dept. of Chemistry and Biochemistry                    
251 Nieuwland Science Hall
University of Notre Dame                         
Notre Dame, IN 46556-5670     
;
_publ_contact_author_email scheidt.1@nd.edu
_publ_contact_author_fax '01 574 631 4044'
_publ_contact_author_name 'W. Robert Scheidt'
_publ_contact_author_phone '01 574 631 6816'
_publ_section_title
;
Reversible NO Motion in Crystalline [Fe(Porph)(1-MeIm)(NO)] Derivatives
;
_journal_name_full 'Inorganic Chemistry'
_journal_page_first 912
_journal_page_last 920
_journal_paper_doi 10.1021/ic701700p
_journal_volume 47
_journal_year 2008
_chemical_formula_moiety 'C52 H42 Fe N7 O5'
_chemical_formula_sum 'C52 H42 Fe N7 O5'
_chemical_formula_weight 900.78
_chemical_name_common '[Fe(TPOCH3)(NO)(1-MeIm)]'
_chemical_name_systematic
; 
 ? 
;
_space_group_IT_number 2
_symmetry_cell_setting triclinic
_symmetry_Int_Tables_number 2
_symmetry_space_group_name_Hall '-P 1'
_symmetry_space_group_name_H-M 'P -1'
_atom_sites_solution_hydrogens geom
_atom_sites_solution_primary direct
_atom_sites_solution_secondary difmap
_audit_creation_method SHELXL-97
_cell_angle_alpha 101.768(3)
_cell_angle_beta 100.982(2)
_cell_angle_gamma 93.961(3)
_cell_formula_units_Z 2
_cell_length_a 9.4683(4)
_cell_length_b 14.8148(8)
_cell_length_c 16.0442(7)
_cell_measurement_reflns_used 9521
_cell_measurement_temperature 100(2)
_cell_measurement_theta_max 36.32
_cell_measurement_theta_min 2.71
_cell_volume 2149.20(18)
_computing_cell_refinement 'APEX2/SAINT (Bruker, 2004)'
_computing_data_collection 'APEX2 (Bruker, 2004)'
_computing_data_reduction 'SAINT/XPREP (Bruker, 2004; Sheldrick, 2001)'
_computing_molecular_graphics 'Platon (Spek, 2004)'
_computing_publication_material 'XCIF (Sheldrick, 2001)'
_computing_structure_refinement 'SHELXL-97 (Sheldrick, 1997)'
_computing_structure_solution 'SHELXS-97 (Sheldrick, 1990)'
_diffrn_ambient_temperature 100(2)
_diffrn_detector_area_resol_mean 8.33
_diffrn_measured_fraction_theta_full .991
_diffrn_measured_fraction_theta_max .991
_diffrn_measurement_device_type 'Bruker x8 Apex II CCD Diffractometer'
_diffrn_measurement_method '\w and \f scans'
_diffrn_radiation_monochromator graphite
_diffrn_radiation_source 'fine-focus sealed tube'
_diffrn_radiation_type MoK\a
_diffrn_radiation_wavelength 0.71073
_diffrn_reflns_av_R_equivalents 0.0000
_diffrn_reflns_av_sigmaI/netI 0.0217
_diffrn_reflns_limit_h_max 15
_diffrn_reflns_limit_h_min -15
_diffrn_reflns_limit_k_max 23
_diffrn_reflns_limit_k_min -24
_diffrn_reflns_limit_l_max 26
_diffrn_reflns_limit_l_min 0
_diffrn_reflns_number 19696
_diffrn_reflns_theta_full 35.66
_diffrn_reflns_theta_max 35.66
_diffrn_reflns_theta_min 1.33
_exptl_absorpt_coefficient_mu 0.411
_exptl_absorpt_correction_T_max 0.9554
_exptl_absorpt_correction_T_min 0.7839
_exptl_absorpt_correction_type multi-scan
_exptl_absorpt_process_details 'Blessing, R.H. ACTA Cryst. (1995) A51, 33-38'
_exptl_crystal_colour dark
_exptl_crystal_density_diffrn 1.392
_exptl_crystal_density_method 'not measured'
_exptl_crystal_description plate
_exptl_crystal_F_000 938
_exptl_crystal_recrystallization_method 'vapor diffusion (chloroform/isopropanol)'
_exptl_crystal_size_max 0.62
_exptl_crystal_size_mid 0.53
_exptl_crystal_size_min 0.11
_refine_diff_density_max .689
_refine_diff_density_min -.651
_refine_diff_density_rms .074
_refine_ls_extinction_method none
_refine_ls_goodness_of_fit_ref 1.045
_refine_ls_hydrogen_treatment constr
_refine_ls_matrix_type full
_refine_ls_number_parameters 596
_refine_ls_number_reflns 19696
_refine_ls_number_restraints 0
_refine_ls_restrained_S_all 1.045
_refine_ls_R_factor_all 0.0500
_refine_ls_R_factor_gt 0.0374
_refine_ls_shift/su_max 0.003
_refine_ls_shift/su_mean 0.000
_refine_ls_structure_factor_coef Fsqd
_refine_ls_weighting_details 'calc w=1/[\s^2^(Fo^2^)+(0.0517P)^2^+0.9964P] where P=(Fo^2^+2Fc^2^)/3'
_refine_ls_weighting_scheme calc
_refine_ls_wR_factor_gt 0.0986
_refine_ls_wR_factor_ref 0.1086
_reflns_number_gt 16354
_reflns_number_total 19696
_reflns_threshold_expression >2sigma(I)
_cod_data_source_file ic701700p-file013.cif
_cod_data_source_block '[Fe(TPoch3P)(1-MeIm)(NO)](ns34)'
_cod_depositor_comments
;
The following automatic conversions were performed:
'_exptl_absorpt_correction_type' value 'multiscan' changed to 'multi-scan'
according to '/home/saulius/struct/CIF-dictionaries/cif_core.dic'
dictionary named 'cif_core.dic' version 2.4.1 from 2010-06-29.

Automatic conversion script
Id: cif_fix_enum 1527 2010-12-29 10:47:43Z saulius 
;
_cod_original_cell_volume 2149.20(17)
_cod_database_code 4304228

loop_
_symmetry_equiv_pos_as_xyz
'x, y, z'
'-x, -y, -z'

loop_
_atom_site_label
_atom_site_type_symbol
_atom_site_fract_x
_atom_site_fract_y
_atom_site_fract_z
_atom_site_U_iso_or_equiv
_atom_site_adp_type
_atom_site_occupancy
_atom_site_symmetry_multiplicity
_atom_site_calc_flag
_atom_site_refinement_flags
_atom_site_disorder_assembly
_atom_site_disorder_group
Fe1 Fe 0.751723(12) 0.756928(8) 0.758849(8) 0.00888(3) Uani 1 1 d . . .
N1 N 0.73259(8) 0.87433(5) 0.71635(5) 0.01164(12) Uani 1 1 d . . .
N2 N 0.74770(8) 0.82356(5) 0.87883(5) 0.01088(11) Uani 1 1 d . . .
N3 N 0.75565(8) 0.63582(5) 0.79777(5) 0.01072(11) Uani 1 1 d . . .
N4 N 0.74413(8) 0.68729(5) 0.63632(5) 0.01107(11) Uani 1 1 d . . .
C(M1 C 0.73838(9) 0.98258(6) 0.85586(5) 0.01200(13) Uani 1 1 d . . .
C(M2 C 0.74482(9) 0.69207(6) 0.95135(5) 0.01181(13) Uani 1 1 d . . .
C(M3 C 0.76375(9) 0.52889(6) 0.66005(5) 0.01135(13) Uani 1 1 d . . .
C(M4 C 0.74109(10) 0.81781(6) 0.56221(5) 0.01255(13) Uani 1 1 d . . .
C(A1 C 0.73208(10) 0.88656(6) 0.63378(5) 0.01266(13) Uani 1 1 d . . .
C(A2 C 0.73113(10) 0.96098(6) 0.76629(6) 0.01300(14) Uani 1 1 d . . .
C(A3 C 0.74307(9) 0.91680(6) 0.90681(5) 0.01163(13) Uani 1 1 d . . .
C(A4 C 0.74113(9) 0.78538(6) 0.94913(5) 0.01176(13) Uani 1 1 d . . .
C(A5 C 0.75317(9) 0.62304(6) 0.87972(5) 0.01154(13) Uani 1 1 d . . .
C(A6 C 0.76425(9) 0.54973(6) 0.74883(5) 0.01126(13) Uani 1 1 d . . .
C(A7 C 0.75723(9) 0.59496(6) 0.60933(5) 0.01134(13) Uani 1 1 d . . .
C(A8 C 0.74948(9) 0.72516(6) 0.56552(5) 0.01179(13) Uani 1 1 d . . .
C(B1 C 0.72447(11) 0.98263(7) 0.63123(6) 0.01704(16) Uani 1 1 d . . .
H(B1 H 0.7202 1.0087 0.5815 0.020 Uiso 1 1 calc R . .
C(B2 C 0.72460(12) 1.02862(6) 0.71333(6) 0.01741(16) Uani 1 1 d . . .
H(B2 H 0.7210 1.0933 0.7323 0.021 Uiso 1 1 calc R . .
C(B3 C 0.73087(10) 0.93761(6) 0.99643(6) 0.01470(15) Uani 1 1 d . . .
H(B3 H 0.7256 0.9971 1.0309 0.018 Uiso 1 1 calc R . .
C(B4 C 0.72827(11) 0.85628(6) 1.02249(6) 0.01495(15) Uani 1 1 d . . .
H(B4 H 0.7196 0.8477 1.0784 0.018 Uiso 1 1 calc R . .
C(B5 C 0.76283(10) 0.52713(6) 0.88260(6) 0.01365(14) Uani 1 1 d . . .
H(B5 H 0.7642 0.5007 0.9319 0.016 Uiso 1 1 calc R . .
C(B6 C 0.76952(10) 0.48184(6) 0.80141(6) 0.01399(14) Uani 1 1 d . . .
H(B6 H 0.7764 0.4175 0.7828 0.017 Uiso 1 1 calc R . .
C(B7 C 0.77139(10) 0.57479(6) 0.52004(6) 0.01466(14) Uani 1 1 d . . .
H(B7 H 0.7815 0.5159 0.4863 0.018 Uiso 1 1 calc R . .
C(B8 C 0.76765(11) 0.65549(6) 0.49302(6) 0.01496(15) Uani 1 1 d . . .
H(B8 H 0.7755 0.6643 0.4370 0.018 Uiso 1 1 calc R . .
C11 C 0.73977(10) 1.08124(6) 0.90003(6) 0.01274(14) Uani 1 1 d . . .
C12 C 0.61795(11) 1.12799(7) 0.88434(7) 0.01821(16) Uani 1 1 d . . .
H12 H 0.5326 1.0963 0.8451 0.022 Uiso 1 1 calc R . .
C13 C 0.61988(11) 1.21991(7) 0.92514(8) 0.02177(19) Uani 1 1 d . . .
H13 H 0.5363 1.2510 0.9136 0.026 Uiso 1 1 calc R . .
C14 C 0.74441(10) 1.26709(6) 0.98332(7) 0.01689(16) Uani 1 1 d . . .
C15 C 0.86582(10) 1.22124(6) 1.00057(6) 0.01549(15) Uani 1 1 d . . .
H15 H 0.9505 1.2526 1.0406 0.019 Uiso 1 1 calc R . .
C16 C 0.86239(10) 1.12876(6) 0.95858(6) 0.01521(15) Uani 1 1 d . . .
H16 H 0.9458 1.0975 0.9703 0.018 Uiso 1 1 calc R . .
O10 O 0.73643(9) 1.35759(5) 1.02002(6) 0.02511(17) Uani 1 1 d . . .
C17 C 0.86449(14) 1.40832(8) 1.07559(10) 0.0321(3) Uani 1 1 d . . .
H17A H 0.8476 1.4731 1.0948 0.048 Uiso 1 1 calc R . .
H17B H 0.9435 1.4057 1.0439 0.048 Uiso 1 1 calc R . .
H17C H 0.8907 1.3811 1.1264 0.048 Uiso 1 1 calc R . .
C21 C 0.74013(10) 0.66498(6) 1.03515(5) 0.01204(13) Uani 1 1 d . . .
C22 C 0.85429(10) 0.69405(7) 1.10738(6) 0.01594(15) Uani 1 1 d . . .
H22 H 0.9375 0.7308 1.1027 0.019 Uiso 1 1 calc R . .
C23 C 0.84783(10) 0.67004(7) 1.18558(6) 0.01651(15) Uani 1 1 d . . .
H23 H 0.9263 0.6901 1.2342 0.020 Uiso 1 1 calc R . .
C24 C 0.72601(10) 0.61635(6) 1.19302(6) 0.01411(14) Uani 1 1 d . . .
C25 C 0.61070(10) 0.58771(6) 1.12221(6) 0.01412(14) Uani 1 1 d . . .
H25 H 0.5268 0.5520 1.1272 0.017 Uiso 1 1 calc R . .
C26 C 0.61939(10) 0.61189(6) 1.04393(6) 0.01298(14) Uani 1 1 d . . .
H26 H 0.5410 0.5917 0.9953 0.016 Uiso 1 1 calc R . .
O20 O 0.72978(9) 0.59427(6) 1.27192(5) 0.02012(14) Uani 1 1 d . . .
C27 C 0.60065(16) 0.54560(12) 1.28124(8) 0.0371(3) Uani 1 1 d . . .
H27A H 0.6136 0.5343 1.3402 0.056 Uiso 1 1 calc R . .
H27B H 0.5795 0.4862 1.2386 0.056 Uiso 1 1 calc R . .
H27C H 0.5200 0.5828 1.2713 0.056 Uiso 1 1 calc R . .
C31 C 0.76725(9) 0.43059(6) 0.61583(5) 0.01195(13) Uani 1 1 d . . .
C32 C 0.89142(10) 0.38539(6) 0.63045(6) 0.01517(15) Uani 1 1 d . . .
H32 H 0.9763 0.4179 0.6695 0.018 Uiso 1 1 calc R . .
C33 C 0.89262(10) 0.29397(7) 0.58885(7) 0.01764(16) Uani 1 1 d . . .
H33 H 0.9778 0.2642 0.5997 0.021 Uiso 1 1 calc R . .
C34 C 0.76872(10) 0.24530(6) 0.53085(6) 0.01559(15) Uani 1 1 d . . .
C35 C 0.64507(10) 0.28964(6) 0.51466(6) 0.01509(15) Uani 1 1 d . . .
H35 H 0.5608 0.2575 0.4748 0.018 Uiso 1 1 calc R . .
C36 C 0.64539(10) 0.38139(6) 0.55715(6) 0.01405(14) Uani 1 1 d . . .
H36 H 0.5604 0.4112 0.5459 0.017 Uiso 1 1 calc R . .
O30 O 0.77928(9) 0.15582(5) 0.49331(6) 0.02361(16) Uani 1 1 d . . .
C37 C 0.65309(14) 0.10466(8) 0.43489(9) 0.0298(3) Uani 1 1 d . . .
H37A H 0.6726 0.0408 0.4139 0.045 Uiso 1 1 calc R . .
H37B H 0.6274 0.1339 0.3853 0.045 Uiso 1 1 calc R . .
H37C H 0.5727 0.1042 0.4653 0.045 Uiso 1 1 calc R . .
C41 C 0.74896(10) 0.84399(6) 0.47796(5) 0.01276(14) Uani 1 1 d . . .
C42 C 0.63290(11) 0.82027(8) 0.40639(6) 0.01900(17) Uani 1 1 d . . .
H42 H 0.5456 0.7885 0.4118 0.023 Uiso 1 1 calc R . .
C43 C 0.64276(11) 0.84226(8) 0.32784(6) 0.01932(17) Uani 1 1 d . . .
H43 H 0.5628 0.8255 0.2798 0.023 Uiso 1 1 calc R . .
C44 C 0.77015(11) 0.88899(7) 0.31930(6) 0.01641(15) Uani 1 1 d . A .
C45 C 0.88788(11) 0.91086(7) 0.38869(6) 0.01790(16) Uani 1 1 d . . .
H45 H 0.9761 0.9409 0.3826 0.021 Uiso 1 1 calc R . .
C46 C 0.87594(10) 0.88854(7) 0.46749(6) 0.01541(15) Uani 1 1 d . . .
H46 H 0.9566 0.9042 0.5151 0.018 Uiso 1 1 calc R . .
O40 O 0.76796(10) 0.91087(6) 0.24067(5) 0.02591(17) Uani 1 1 d . . .
C47 C 0.9113(6) 0.9523(4) 0.2312(3) 0.0350(8) Uani 0.560(8) 1 d P A 1
H47A H 0.9824 0.9078 0.2372 0.053 Uiso 0.560(8) 1 calc PR A 1
H47B H 0.9439 1.0091 0.2765 0.053 Uiso 0.560(8) 1 calc PR A 1
H47C H 0.9014 0.9671 0.1737 0.053 Uiso 0.560(8) 1 calc PR A 1
C47A C 0.8698(7) 0.9781(5) 0.2352(4) 0.0350(8) Uani 0.440(8) 1 d P A 2
H47D H 0.8779 1.0314 0.2842 0.053 Uiso 0.440(8) 1 calc PR A 2
H47E H 0.8411 0.9978 0.1803 0.053 Uiso 0.440(8) 1 calc PR A 2
H47F H 0.9635 0.9534 0.2374 0.053 Uiso 0.440(8) 1 calc PR A 2
N5 N 0.93927(8) 0.78679(6) 0.78408(5) 0.01359(13) Uani 1 1 d . . .
O1 O 1.01995(8) 0.85379(6) 0.82137(6) 0.02226(15) Uani 1 1 d . . .
N6 N 0.51815(9) 0.73827(6) 0.74097(6) 0.01722(14) Uani 1 1 d . . .
N7 N 0.28618(9) 0.68747(7) 0.69418(6) 0.02193(17) Uani 1 1 d . . .
C1 C 0.42257(10) 0.67796(7) 0.68334(7) 0.01861(17) Uani 1 1 d . . .
H1 H 0.4464 0.6325 0.6388 0.022 Uiso 1 1 calc R . .
C2 C 0.29698(14) 0.75849(13) 0.76361(13) 0.0587(6) Uani 1 1 d . . .
H2 H 0.2195 0.7819 0.7880 0.070 Uiso 1 1 calc R . .
C3 C 0.43889(14) 0.78986(14) 0.79171(13) 0.0636(7) Uani 1 1 d . . .
H3 H 0.4778 0.8402 0.8396 0.076 Uiso 1 1 calc R . .
C4 C 0.15226(13) 0.63412(11) 0.64262(10) 0.0365(3) Uani 1 1 d . . .
H4A H 0.1468 0.6341 0.5810 0.055 Uiso 1 1 calc R . .
H4B H 0.0697 0.6621 0.6616 0.055 Uiso 1 1 calc R . .
H4C H 0.1500 0.5702 0.6505 0.055 Uiso 1 1 calc R . .

loop_
_atom_site_aniso_label
_atom_site_aniso_U_11
_atom_site_aniso_U_22
_atom_site_aniso_U_33
_atom_site_aniso_U_23
_atom_site_aniso_U_13
_atom_site_aniso_U_12
Fe1 0.00991(5) 0.00881(5) 0.00826(5) 0.00193(4) 0.00237(4) 0.00203(4)
N1 0.0156(3) 0.0105(3) 0.0092(3) 0.0022(2) 0.0028(2) 0.0033(2)
N2 0.0138(3) 0.0095(3) 0.0099(3) 0.0022(2) 0.0035(2) 0.0023(2)
N3 0.0134(3) 0.0097(3) 0.0091(3) 0.0015(2) 0.0032(2) 0.0016(2)
N4 0.0140(3) 0.0101(3) 0.0095(3) 0.0025(2) 0.0028(2) 0.0022(2)
C(M1 0.0153(3) 0.0099(3) 0.0111(3) 0.0021(3) 0.0032(3) 0.0034(3)
C(M2 0.0155(3) 0.0107(3) 0.0096(3) 0.0025(2) 0.0035(3) 0.0013(3)
C(M3 0.0136(3) 0.0100(3) 0.0105(3) 0.0015(2) 0.0030(2) 0.0021(2)
C(M4 0.0159(3) 0.0125(3) 0.0095(3) 0.0030(3) 0.0027(3) 0.0022(3)
C(A1 0.0167(3) 0.0115(3) 0.0106(3) 0.0036(3) 0.0029(3) 0.0029(3)
C(A2 0.0171(3) 0.0108(3) 0.0118(3) 0.0031(3) 0.0033(3) 0.0039(3)
C(A3 0.0149(3) 0.0100(3) 0.0103(3) 0.0018(2) 0.0033(3) 0.0031(3)
C(A4 0.0152(3) 0.0106(3) 0.0099(3) 0.0020(2) 0.0039(3) 0.0014(3)
C(A5 0.0145(3) 0.0104(3) 0.0101(3) 0.0027(2) 0.0032(2) 0.0014(3)
C(A6 0.0143(3) 0.0092(3) 0.0105(3) 0.0020(2) 0.0033(2) 0.0015(2)
C(A7 0.0137(3) 0.0103(3) 0.0100(3) 0.0016(2) 0.0030(2) 0.0020(3)
C(A8 0.0144(3) 0.0118(3) 0.0095(3) 0.0026(3) 0.0030(2) 0.0020(3)
C(B1 0.0271(4) 0.0127(4) 0.0131(3) 0.0051(3) 0.0051(3) 0.0054(3)
C(B2 0.0288(5) 0.0113(3) 0.0140(4) 0.0043(3) 0.0059(3) 0.0060(3)
C(B3 0.0221(4) 0.0112(3) 0.0111(3) 0.0011(3) 0.0053(3) 0.0034(3)
C(B4 0.0226(4) 0.0121(3) 0.0111(3) 0.0018(3) 0.0062(3) 0.0028(3)
C(B5 0.0195(4) 0.0105(3) 0.0118(3) 0.0032(3) 0.0042(3) 0.0026(3)
C(B6 0.0197(4) 0.0102(3) 0.0128(3) 0.0028(3) 0.0046(3) 0.0030(3)
C(B7 0.0213(4) 0.0127(3) 0.0103(3) 0.0012(3) 0.0049(3) 0.0029(3)
C(B8 0.0216(4) 0.0136(4) 0.0101(3) 0.0020(3) 0.0049(3) 0.0025(3)
C11 0.0155(3) 0.0105(3) 0.0125(3) 0.0021(3) 0.0030(3) 0.0036(3)
C12 0.0162(4) 0.0129(4) 0.0221(4) -0.0004(3) -0.0006(3) 0.0043(3)
C13 0.0164(4) 0.0141(4) 0.0304(5) -0.0017(3) -0.0003(3) 0.0058(3)
C14 0.0166(4) 0.0109(3) 0.0216(4) -0.0002(3) 0.0034(3) 0.0035(3)
C15 0.0146(3) 0.0124(3) 0.0177(4) 0.0008(3) 0.0015(3) 0.0025(3)
C16 0.0147(3) 0.0126(3) 0.0173(4) 0.0016(3) 0.0017(3) 0.0041(3)
O10 0.0198(3) 0.0124(3) 0.0366(4) -0.0057(3) 0.0006(3) 0.0046(3)
C17 0.0270(5) 0.0165(5) 0.0415(7) -0.0083(4) -0.0051(5) 0.0040(4)
C21 0.0156(3) 0.0110(3) 0.0101(3) 0.0025(3) 0.0038(3) 0.0016(3)
C22 0.0176(4) 0.0172(4) 0.0123(3) 0.0041(3) 0.0020(3) -0.0026(3)
C23 0.0179(4) 0.0184(4) 0.0118(3) 0.0038(3) 0.0005(3) -0.0024(3)
C24 0.0184(4) 0.0149(4) 0.0098(3) 0.0040(3) 0.0037(3) 0.0015(3)
C25 0.0152(3) 0.0156(4) 0.0119(3) 0.0036(3) 0.0037(3) 0.0002(3)
C26 0.0149(3) 0.0135(3) 0.0107(3) 0.0025(3) 0.0031(3) 0.0016(3)
O20 0.0232(3) 0.0260(4) 0.0113(3) 0.0080(3) 0.0019(2) -0.0036(3)
C27 0.0375(7) 0.0545(9) 0.0159(4) 0.0131(5) 0.0016(4) -0.0225(6)
C31 0.0148(3) 0.0100(3) 0.0112(3) 0.0014(3) 0.0037(3) 0.0023(3)
C32 0.0148(3) 0.0126(3) 0.0160(4) 0.0001(3) 0.0008(3) 0.0030(3)
C33 0.0163(4) 0.0138(4) 0.0202(4) -0.0005(3) 0.0008(3) 0.0050(3)
C34 0.0168(4) 0.0113(3) 0.0169(4) -0.0010(3) 0.0031(3) 0.0029(3)
C35 0.0143(3) 0.0122(3) 0.0170(4) -0.0001(3) 0.0027(3) 0.0012(3)
C36 0.0131(3) 0.0120(3) 0.0159(3) 0.0006(3) 0.0029(3) 0.0018(3)
O30 0.0222(3) 0.0132(3) 0.0290(4) -0.0060(3) -0.0003(3) 0.0052(3)
C37 0.0310(6) 0.0158(4) 0.0319(6) -0.0086(4) -0.0055(4) 0.0038(4)
C41 0.0167(3) 0.0124(3) 0.0096(3) 0.0031(3) 0.0029(3) 0.0020(3)
C42 0.0177(4) 0.0264(5) 0.0129(3) 0.0076(3) 0.0013(3) -0.0028(3)
C43 0.0212(4) 0.0239(5) 0.0122(3) 0.0069(3) 0.0002(3) -0.0016(3)
C44 0.0253(4) 0.0138(4) 0.0104(3) 0.0032(3) 0.0048(3) -0.0002(3)
C45 0.0216(4) 0.0186(4) 0.0132(3) 0.0030(3) 0.0055(3) -0.0031(3)
C46 0.0168(4) 0.0173(4) 0.0116(3) 0.0028(3) 0.0028(3) 0.0004(3)
O40 0.0409(5) 0.0243(4) 0.0113(3) 0.0068(3) 0.0040(3) -0.0096(3)
C47 0.044(2) 0.041(2) 0.0160(6) 0.0071(12) 0.0063(11) -0.0230(13)
C47A 0.044(2) 0.041(2) 0.0160(6) 0.0071(12) 0.0063(11) -0.0230(13)
N5 0.0127(3) 0.0144(3) 0.0145(3) 0.0041(2) 0.0037(2) 0.0025(2)
O1 0.0152(3) 0.0185(3) 0.0300(4) 0.0012(3) 0.0031(3) -0.0019(2)
N6 0.0126(3) 0.0174(3) 0.0195(3) -0.0009(3) 0.0029(3) 0.0030(3)
N7 0.0124(3) 0.0256(4) 0.0237(4) -0.0035(3) 0.0041(3) -0.0003(3)
C1 0.0135(4) 0.0214(4) 0.0186(4) -0.0012(3) 0.0047(3) -0.0008(3)
C2 0.0134(5) 0.0679(11) 0.0678(11) -0.0444(9) 0.0069(6) 0.0030(6)
C3 0.0135(5) 0.0698(11) 0.0757(12) -0.0529(10) 0.0058(6) 0.0027(6)
C4 0.0155(4) 0.0426(7) 0.0398(7) -0.0141(6) 0.0057(4) -0.0072(4)

loop_
_atom_type_symbol
_atom_type_description
_atom_type_scat_dispersion_real
_atom_type_scat_dispersion_imag
_atom_type_scat_source
C C 0.0033 0.0016 'International Tables Vol C Tables 4.2.6.8 and 6.1.1.4'
H H 0.0000 0.0000 'International Tables Vol C Tables 4.2.6.8 and 6.1.1.4'
N N 0.0061 0.0033 'International Tables Vol C Tables 4.2.6.8 and 6.1.1.4'
O O 0.0106 0.0060 'International Tables Vol C Tables 4.2.6.8 and 6.1.1.4'
Fe Fe 0.3463 0.8444 'International Tables Vol C Tables 4.2.6.8 and 6.1.1.4'

loop_
_geom_angle_atom_site_label_1
_geom_angle_atom_site_label_2
_geom_angle_atom_site_label_3
_geom_angle
_geom_angle_site_symmetry_1
_geom_angle_site_symmetry_3
_geom_angle_publ_flag
N5 Fe1 N2 87.94(3) . . ?
N5 Fe1 N1 87.93(3) . . ?
N2 Fe1 N1 90.81(3) . . ?
N5 Fe1 N4 95.19(3) . . ?
N2 Fe1 N4 176.86(3) . . ?
N1 Fe1 N4 89.55(3) . . ?
N5 Fe1 N3 96.16(3) . . ?
N2 Fe1 N3 90.11(3) . . ?
N1 Fe1 N3 175.84(3) . . ?
N4 Fe1 N3 89.31(3) . . ?
N5 Fe1 N6 171.73(3) . . ?
N2 Fe1 N6 84.87(3) . . ?
N1 Fe1 N6 88.10(3) . . ?
N4 Fe1 N6 92.03(3) . . ?
N3 Fe1 N6 87.94(3) . . ?
C(A2 N1 C(A1 105.85(7) . . ?
C(A2 N1 Fe1 126.40(6) . . ?
C(A1 N1 Fe1 127.49(6) . . ?
C(A3 N2 C(A4 106.07(7) . . ?
C(A3 N2 Fe1 126.66(6) . . ?
C(A4 N2 Fe1 127.19(6) . . ?
C(A5 N3 C(A6 105.62(7) . . ?
C(A5 N3 Fe1 126.82(6) . . ?
C(A6 N3 Fe1 127.55(6) . . ?
C(A7 N4 C(A8 105.60(7) . . ?
C(A7 N4 Fe1 126.98(6) . . ?
C(A8 N4 Fe1 126.60(6) . . ?
C(A3 C(M1 C(A2 123.78(8) . . ?
C(A3 C(M1 C11 117.61(7) . . ?
C(A2 C(M1 C11 118.60(8) . . ?
C(A5 C(M2 C(A4 123.69(8) . . ?
C(A5 C(M2 C21 118.33(7) . . ?
C(A4 C(M2 C21 117.98(7) . . ?
C(A7 C(M3 C(A6 123.53(8) . . ?
C(A7 C(M3 C31 117.63(7) . . ?
C(A6 C(M3 C31 118.83(7) . . ?
C(A1 C(M4 C(A8 123.33(8) . . ?
C(A1 C(M4 C41 119.23(8) . . ?
C(A8 C(M4 C41 117.39(7) . . ?
N1 C(A1 C(M4 126.01(8) . . ?
N1 C(A1 C(B1 110.20(7) . . ?
C(M4 C(A1 C(B1 123.78(8) . . ?
N1 C(A2 C(M1 125.90(8) . . ?
N1 C(A2 C(B2 110.16(7) . . ?
C(M1 C(A2 C(B2 123.92(8) . . ?
N2 C(A3 C(M1 126.24(8) . . ?
N2 C(A3 C(B3 110.13(7) . . ?
C(M1 C(A3 C(B3 123.43(8) . . ?
N2 C(A4 C(M2 126.32(8) . . ?
N2 C(A4 C(B4 110.01(7) . . ?
C(M2 C(A4 C(B4 123.66(8) . . ?
N3 C(A5 C(M2 125.75(8) . . ?
N3 C(A5 C(B5 110.37(7) . . ?
C(M2 C(A5 C(B5 123.87(8) . . ?
N3 C(A6 C(M3 125.68(8) . . ?
N3 C(A6 C(B6 110.43(7) . . ?
C(M3 C(A6 C(B6 123.86(8) . . ?
N4 C(A7 C(M3 126.52(8) . . ?
N4 C(A7 C(B7 110.21(7) . . ?
C(M3 C(A7 C(B7 123.20(8) . . ?
N4 C(A8 C(M4 126.34(8) . . ?
N4 C(A8 C(B8 110.51(7) . . ?
C(M4 C(A8 C(B8 123.15(8) . . ?
C(B2 C(B1 C(A1 106.73(8) . . ?
C(B2 C(B1 H(B1 126.6 . . ?
C(A1 C(B1 H(B1 126.6 . . ?
C(B1 C(B2 C(A2 107.01(8) . . ?
C(B1 C(B2 H(B2 126.5 . . ?
C(A2 C(B2 H(B2 126.5 . . ?
C(B4 C(B3 C(A3 106.93(8) . . ?
C(B4 C(B3 H(B3 126.5 . . ?
C(A3 C(B3 H(B3 126.5 . . ?
C(B3 C(B4 C(A4 106.83(8) . . ?
C(B3 C(B4 H(B4 126.6 . . ?
C(A4 C(B4 H(B4 126.6 . . ?
C(B6 C(B5 C(A5 106.71(8) . . ?
C(B6 C(B5 H(B5 126.6 . . ?
C(A5 C(B5 H(B5 126.6 . . ?
C(B5 C(B6 C(A6 106.86(8) . . ?
C(B5 C(B6 H(B6 126.6 . . ?
C(A6 C(B6 H(B6 126.6 . . ?
C(B8 C(B7 C(A7 107.11(8) . . ?
C(B8 C(B7 H(B7 126.4 . . ?
C(A7 C(B7 H(B7 126.4 . . ?
C(B7 C(B8 C(A8 106.57(8) . . ?
C(B7 C(B8 H(B8 126.7 . . ?
C(A8 C(B8 H(B8 126.7 . . ?
C16 C11 C12 118.44(8) . . ?
C16 C11 C(M1 120.61(8) . . ?
C12 C11 C(M1 120.94(8) . . ?
C13 C12 C11 120.79(9) . . ?
C13 C12 H12 119.6 . . ?
C11 C12 H12 119.6 . . ?
C12 C13 C14 120.15(9) . . ?
C12 C13 H13 119.9 . . ?
C14 C13 H13 119.9 . . ?
O10 C14 C15 124.24(9) . . ?
O10 C14 C13 115.97(8) . . ?
C15 C14 C13 119.79(9) . . ?
C14 C15 C16 119.37(9) . . ?
C14 C15 H15 120.3 . . ?
C16 C15 H15 120.3 . . ?
C11 C16 C15 121.46(8) . . ?
C11 C16 H16 119.3 . . ?
C15 C16 H16 119.3 . . ?
C14 O10 C17 116.86(8) . . ?
O10 C17 H17A 109.5 . . ?
O10 C17 H17B 109.5 . . ?
H17A C17 H17B 109.5 . . ?
O10 C17 H17C 109.5 . . ?
H17A C17 H17C 109.5 . . ?
H17B C17 H17C 109.5 . . ?
C26 C21 C22 118.37(8) . . ?
C26 C21 C(M2 120.34(8) . . ?
C22 C21 C(M2 121.27(8) . . ?
C23 C22 C21 120.89(9) . . ?
C23 C22 H22 119.6 . . ?
C21 C22 H22 119.6 . . ?
C22 C23 C24 119.91(9) . . ?
C22 C23 H23 120.0 . . ?
C24 C23 H23 120.0 . . ?
O20 C24 C25 123.89(8) . . ?
O20 C24 C23 116.09(8) . . ?
C25 C24 C23 120.02(8) . . ?
C24 C25 C26 119.33(8) . . ?
C24 C25 H25 120.3 . . ?
C26 C25 H25 120.3 . . ?
C21 C26 C25 121.48(8) . . ?
C21 C26 H26 119.3 . . ?
C25 C26 H26 119.3 . . ?
C24 O20 C27 115.77(8) . . ?
O20 C27 H27A 109.5 . . ?
O20 C27 H27B 109.5 . . ?
H27A C27 H27B 109.5 . . ?
O20 C27 H27C 109.5 . . ?
H27A C27 H27C 109.5 . . ?
H27B C27 H27C 109.5 . . ?
C36 C31 C32 118.04(8) . . ?
C36 C31 C(M3 120.15(8) . . ?
C32 C31 C(M3 121.81(8) . . ?
C33 C32 C31 121.01(9) . . ?
C33 C32 H32 119.5 . . ?
C31 C32 H32 119.5 . . ?
C32 C33 C34 120.17(8) . . ?
C32 C33 H33 119.9 . . ?
C34 C33 H33 119.9 . . ?
O30 C34 C35 124.25(9) . . ?
O30 C34 C33 116.22(8) . . ?
C35 C34 C33 119.52(8) . . ?
C34 C35 C36 119.63(9) . . ?
C34 C35 H35 120.2 . . ?
C36 C35 H35 120.2 . . ?
C35 C36 C31 121.61(8) . . ?
C35 C36 H36 119.2 . . ?
C31 C36 H36 119.2 . . ?
C34 O30 C37 116.97(8) . . ?
O30 C37 H37A 109.5 . . ?
O30 C37 H37B 109.5 . . ?
H37A C37 H37B 109.5 . . ?
O30 C37 H37C 109.5 . . ?
H37A C37 H37C 109.5 . . ?
H37B C37 H37C 109.5 . . ?
C46 C41 C42 118.05(8) . . ?
C46 C41 C(M4 120.28(8) . . ?
C42 C41 C(M4 121.58(8) . . ?
C43 C42 C41 121.18(9) . . ?
C43 C42 H42 119.4 . . ?
C41 C42 H42 119.4 . . ?
C42 C43 C44 119.85(9) . . ?
C42 C43 H43 120.1 . . ?
C44 C43 H43 120.1 . . ?
O40 C44 C45 124.39(9) . . ?
O40 C44 C43 115.71(9) . . ?
C45 C44 C43 119.90(8) . . ?
C44 C45 C46 119.48(9) . . ?
C44 C45 H45 120.3 . . ?
C46 C45 H45 120.3 . . ?
C41 C46 C45 121.49(9) . . ?
C41 C46 H46 119.3 . . ?
C45 C46 H46 119.3 . . ?
C44 O40 C47A 118.4(2) . . ?
C44 O40 C47 113.90(18) . . ?
O40 C47 H47A 109.5 . . ?
O40 C47 H47B 109.5 . . ?
O40 C47 H47C 109.5 . . ?
O40 C47A H47D 109.5 . . ?
O40 C47A H47E 109.5 . . ?
H47D C47A H47E 109.5 . . ?
O40 C47A H47F 109.5 . . ?
H47D C47A H47F 109.5 . . ?
H47E C47A H47F 109.5 . . ?
O1 N5 Fe1 136.17(7) . . ?
C1 N6 C3 104.75(9) . . ?
C1 N6 Fe1 129.97(7) . . ?
C3 N6 Fe1 125.28(8) . . ?
C1 N7 C2 106.08(9) . . ?
C1 N7 C4 128.28(10) . . ?
C2 N7 C4 125.63(10) . . ?
N6 C1 N7 112.43(9) . . ?
N6 C1 H1 123.8 . . ?
N7 C1 H1 123.8 . . ?
N7 C2 C3 106.96(11) . . ?
N7 C2 H2 126.5 . . ?
C3 C2 H2 126.5 . . ?
C2 C3 N6 109.77(12) . . ?
C2 C3 H3 125.1 . . ?
N6 C3 H3 125.1 . . ?
N7 C4 H4A 109.5 . . ?
N7 C4 H4B 109.5 . . ?
H4A C4 H4B 109.5 . . ?
N7 C4 H4C 109.5 . . ?
H4A C4 H4C 109.5 . . ?
H4B C4 H4C 109.5 . . ?

loop_
_geom_bond_atom_site_label_1
_geom_bond_atom_site_label_2
_geom_bond_distance
_geom_bond_site_symmetry_2
_geom_bond_publ_flag
Fe1 N5 1.7486(8) . ?
Fe1 N2 1.9849(7) . ?
Fe1 N1 2.0007(7) . ?
Fe1 N4 2.0107(7) . ?
Fe1 N3 2.0168(7) . ?
Fe1 N6 2.1659(8) . ?
N1 C(A2 1.3702(11) . ?
N1 C(A1 1.3725(11) . ?
N2 C(A3 1.3691(11) . ?
N2 C(A4 1.3703(11) . ?
N3 C(A5 1.3703(11) . ?
N3 C(A6 1.3712(11) . ?
N4 C(A7 1.3697(11) . ?
N4 C(A8 1.3732(11) . ?
C(M1 C(A3 1.3918(12) . ?
C(M1 C(A2 1.3943(12) . ?
C(M1 C11 1.4867(12) . ?
C(M2 C(A5 1.3927(12) . ?
C(M2 C(A4 1.3927(12) . ?
C(M2 C21 1.4869(12) . ?
C(M3 C(A7 1.3922(12) . ?
C(M3 C(A6 1.3936(11) . ?
C(M3 C31 1.4897(12) . ?
C(M4 C(A1 1.3911(12) . ?
C(M4 C(A8 1.3915(12) . ?
C(M4 C41 1.4938(12) . ?
C(A1 C(B1 1.4385(13) . ?
C(A2 C(B2 1.4372(12) . ?
C(A3 C(B3 1.4365(12) . ?
C(A4 C(B4 1.4392(12) . ?
C(A5 C(B5 1.4396(12) . ?
C(A6 C(B6 1.4361(12) . ?
C(A7 C(B7 1.4365(12) . ?
C(A8 C(B8 1.4350(12) . ?
C(B1 C(B2 1.3538(13) . ?
C(B1 H(B1 0.9500 . ?
C(B2 H(B2 0.9500 . ?
C(B3 C(B4 1.3538(13) . ?
C(B3 H(B3 0.9500 . ?
C(B4 H(B4 0.9500 . ?
C(B5 C(B6 1.3535(12) . ?
C(B5 H(B5 0.9500 . ?
C(B6 H(B6 0.9500 . ?
C(B7 C(B8 1.3529(13) . ?
C(B7 H(B7 0.9500 . ?
C(B8 H(B8 0.9500 . ?
C11 C16 1.3885(13) . ?
C11 C12 1.3943(12) . ?
C12 C13 1.3826(13) . ?
C12 H12 0.9500 . ?
C13 C14 1.3967(14) . ?
C13 H13 0.9500 . ?
C14 O10 1.3634(12) . ?
C14 C15 1.3866(13) . ?
C15 C16 1.3931(13) . ?
C15 H15 0.9500 . ?
C16 H16 0.9500 . ?
O10 C17 1.4209(15) . ?
C17 H17A 0.9800 . ?
C17 H17B 0.9800 . ?
C17 H17C 0.9800 . ?
C21 C26 1.3884(12) . ?
C21 C22 1.3971(13) . ?
C22 C23 1.3832(13) . ?
C22 H22 0.9500 . ?
C23 C24 1.3934(13) . ?
C23 H23 0.9500 . ?
C24 O20 1.3652(11) . ?
C24 C25 1.3891(13) . ?
C25 C26 1.3897(12) . ?
C25 H25 0.9500 . ?
C26 H26 0.9500 . ?
O20 C27 1.4245(14) . ?
C27 H27A 0.9800 . ?
C27 H27B 0.9800 . ?
C27 H27C 0.9800 . ?
C31 C36 1.3924(12) . ?
C31 C32 1.3977(12) . ?
C32 C33 1.3843(13) . ?
C32 H32 0.9500 . ?
C33 C34 1.3985(13) . ?
C33 H33 0.9500 . ?
C34 O30 1.3586(11) . ?
C34 C35 1.3891(13) . ?
C35 C36 1.3904(12) . ?
C35 H35 0.9500 . ?
C36 H36 0.9500 . ?
O30 C37 1.4279(14) . ?
C37 H37A 0.9800 . ?
C37 H37B 0.9800 . ?
C37 H37C 0.9800 . ?
C41 C46 1.3863(13) . ?
C41 C42 1.3968(13) . ?
C42 C43 1.3824(13) . ?
C42 H42 0.9500 . ?
C43 C44 1.3926(14) . ?
C43 H43 0.9500 . ?
C44 O40 1.3619(11) . ?
C44 C45 1.3846(14) . ?
C45 C46 1.3931(13) . ?
C45 H45 0.9500 . ?
C46 H46 0.9500 . ?
O40 C47A 1.365(6) . ?
O40 C47 1.498(5) . ?
C47 H47A 0.9800 . ?
C47 H47B 0.9800 . ?
C47 H47C 0.9800 . ?
C47A H47D 0.9800 . ?
C47A H47E 0.9800 . ?
C47A H47F 0.9800 . ?
N5 O1 1.1856(11) . ?
N6 C1 1.3057(13) . ?
N6 C3 1.3669(15) . ?
N7 C1 1.3485(13) . ?
N7 C2 1.3497(16) . ?
N7 C4 1.4533(15) . ?
C1 H1 0.9500 . ?
C2 C3 1.3499(19) . ?
C2 H2 0.9500 . ?
C3 H3 0.9500 . ?
C4 H4A 0.9800 . ?
C4 H4B 0.9800 . ?
C4 H4C 0.9800 . ?
